data_7203382
loop_
_publ_author_name
'Belo, D.'
'Figueira, M. J.'
'Nunes, J. P. M.'
'Santos, I. C.'
'Pereira, L. C.'
'Gama, V.'
'Almeida, M.'
'Rovira, C.'

_publ_section_title
;
 Magnetic properties of RBzPy[Ni(?-tpdt)2] (R = H, Br, F): effects of
 cis?trans disorder
;
_journal_issue 26
_journal_name_full 'Journal of Materials Chemistry'
_journal_page_first 2746
_journal_paper_doi 10.1039/b603443h
_journal_volume 16
_journal_year 2006
_chemical_formula_moiety 'C12 H11 F N, C8 H4 Ni S6'
_chemical_formula_sum 'C20 H15 F N Ni S6'
_chemical_formula_weight 539.40
_chemical_name_systematic
;
?
;
_space_group_IT_number 19
_symmetry_cell_setting orthorhombic
_symmetry_space_group_name_Hall 'P 2ac 2ab'
_symmetry_space_group_name_H-M 'P 21 21 21'
_atom_sites_solution_hydrogens geom
_atom_sites_solution_primary direct
_atom_sites_solution_secondary difmap
_audit_creation_method SHELXL-97
_cell_angle_alpha 90.00
_cell_angle_beta 90.00
_cell_angle_gamma 90.00
_cell_formula_units_Z 4
_cell_length_a 10.4280(12)
_cell_length_b 12.3940(6)
_cell_length_c 16.5940(19)
_cell_measurement_temperature 110(2)
_cell_volume 2144.7(4)
_computing_cell_refinement 'Bruker SMART, (Bruker, 2004)'
_computing_data_collection 'Bruker SMART, (Bruker, 2004)'
_computing_data_reduction 'Bruker SAINT, (Bruker, 2004)'
_computing_molecular_graphics SCHAKAL(Keller,1989),ORTEP3(Farrugia,1997)
_computing_publication_material 'WinGX (Farrugia, 1999)'
_computing_structure_refinement 'SHELXL-97 (Sheldrick, 1997)'
_computing_structure_solution 'SIR97 (Altomare, 1999)'
_diffrn_ambient_temperature 110(2)
_diffrn_measured_fraction_theta_full 0.826
_diffrn_measured_fraction_theta_max 0.826
_diffrn_measurement_device_type 'Bruker-AXS APEX- CCD area-detector'
_diffrn_measurement_method '\f and \w'
_diffrn_radiation_monochromator graphite
_diffrn_radiation_source 'fine-focus sealed tube'
_diffrn_radiation_type MoK\a
_diffrn_radiation_wavelength 0.71073
_diffrn_reflns_av_R_equivalents 0.0339
_diffrn_reflns_av_sigmaI/netI 0.0720
_diffrn_reflns_limit_h_max 8
_diffrn_reflns_limit_h_min -14
_diffrn_reflns_limit_k_max 15
_diffrn_reflns_limit_k_min -17
_diffrn_reflns_limit_l_max 24
_diffrn_reflns_limit_l_min -16
_diffrn_reflns_number 11018
_diffrn_reflns_theta_full 32.64
_diffrn_reflns_theta_max 32.64
_diffrn_reflns_theta_min 2.31
_exptl_absorpt_coefficient_mu 1.506
_exptl_absorpt_correction_T_max 0.8640
_exptl_absorpt_correction_T_min 0.8057
_exptl_absorpt_correction_type multi-scan
_exptl_absorpt_process_details '(SADABS; Sheldrick, 1996)'
_exptl_crystal_colour black
_exptl_crystal_density_diffrn 1.671
_exptl_crystal_density_method 'not measured'
_exptl_crystal_description prism
_exptl_crystal_F_000 1100
_exptl_crystal_size_max 0.15
_exptl_crystal_size_mid 0.13
_exptl_crystal_size_min 0.10
_refine_diff_density_max 2.598
_refine_diff_density_min -0.460
_refine_diff_density_rms 0.133
_refine_ls_abs_structure_details 'Flack H D (1983), Acta Cryst. A39, 876-881'
_refine_ls_abs_structure_Flack 0.50(2)
_refine_ls_extinction_method none
_refine_ls_goodness_of_fit_ref 0.990
_refine_ls_hydrogen_treatment constr
_refine_ls_matrix_type full
_refine_ls_number_parameters 279
_refine_ls_number_reflns 5753
_refine_ls_number_restraints 7
_refine_ls_restrained_S_all 0.990
_refine_ls_R_factor_all 0.0858
_refine_ls_R_factor_gt 0.0584
_refine_ls_shift/su_max 0.001
_refine_ls_shift/su_mean 0.000
_refine_ls_structure_factor_coef Fsqd
_refine_ls_weighting_details 'calc w=1/[\s^2^(Fo^2^)+(0.0810P)^2^+0.0000P] where P=(Fo^2^+2Fc^2^)/3'
_refine_ls_weighting_scheme calc
_refine_ls_wR_factor_gt 0.1303
_refine_ls_wR_factor_ref 0.1402
_reflns_number_gt 4119
_reflns_number_total 5753
_reflns_threshold_expression >2sigma(I)
_cod_data_source_file b603443h.txt
_cod_data_source_block 3
_cod_original_sg_symbol_H-M P212121
_cod_database_code 7203382

loop_
_symmetry_equiv_pos_as_xyz
'x, y, z'
'-x+1/2, -y, z+1/2'
'x+1/2, -y+1/2, -z'
'-x, y+1/2, -z+1/2'

loop_
_atom_site_label
_atom_site_type_symbol
_atom_site_fract_x
_atom_site_fract_y
_atom_site_fract_z
_atom_site_U_iso_or_equiv
_atom_site_adp_type
_atom_site_occupancy
_atom_site_symmetry_multiplicity
_atom_site_calc_flag
_atom_site_refinement_flags
_atom_site_disorder_assembly
_atom_site_disorder_group
Ni Ni 0.63442(6) 0.51501(5) 0.07013(4) 0.02552(16) Uani 1 1 d . . .
S1 S 0.57189(12) 0.55824(11) 0.19081(8) 0.0310(3) Uani 1 1 d . . .
S2 S 0.50499(12) 0.62664(10) 0.01182(8) 0.0301(3) Uani 1 1 d . . .
S3 S 0.38454(14) 0.73728(12) 0.24184(9) 0.0400(3) Uani 1 1 d . . .
S4 S 0.68473(12) 0.46210(10) -0.04969(8) 0.0306(3) Uani 1 1 d . . .
S5 S 0.77654(11) 0.41436(10) 0.12795(8) 0.0285(3) Uani 1 1 d . A .
S6 S 0.9729(2) 0.2590(2) 0.05310(12) 0.0324(7) Uani 0.760(7) 1 d P A 1
C7 C 0.8833(18) 0.3058(16) -0.0886(16) 0.039(7) Uani 0.760(7) 1 d P A 1
H7 H 0.8716 0.3047 -0.1441 0.047 Uiso 0.760(7) 1 calc PR A 1
S7 S 0.8811(16) 0.3060(12) -0.1063(15) 0.032(3) Uani 0.240(7) 1 d P A 2
C70 C 0.950(4) 0.270(4) 0.0341(13) 0.047 Uani 0.240(7) 1 d PDU A 2
H70 H 0.9947 0.2383 0.0764 0.057 Uiso 0.240(7) 1 calc PR A 2
C1 C 0.4320(5) 0.6893(4) 0.0937(3) 0.0307(11) Uani 1 1 d . . .
C2 C 0.4638(5) 0.6601(4) 0.1706(3) 0.0290(11) Uani 1 1 d . . .
C3 C 0.3355(5) 0.7746(4) 0.0910(3) 0.0332(12) Uani 1 1 d . . .
H3 H 0.3001 0.8036 0.0443 0.040 Uiso 1 1 calc R . .
C4 C 0.3054(5) 0.8052(5) 0.1675(4) 0.0412(14) Uani 1 1 d . . .
H4 H 0.2460 0.8592 0.1785 0.049 Uiso 1 1 calc R . .
C5 C 0.8454(4) 0.3514(4) 0.0462(3) 0.0284(10) Uani 1 1 d . . .
C6 C 0.8062(5) 0.3709(4) -0.0308(3) 0.0296(11) Uani 1 1 d . A .
C8 C 0.9751(5) 0.2471(4) -0.0470(3) 0.0339(12) Uani 1 1 d D . .
H8 H 1.0344 0.2037 -0.0734 0.041 Uiso 1 1 calc R A 1
C9 C 0.2628(5) 0.5408(4) 0.5279(4) 0.0385(12) Uani 1 1 d . . .
H9 H 0.1950 0.5845 0.5119 0.046 Uiso 1 1 calc R . .
C10 C 0.2733(7) 0.5076(5) 0.6073(3) 0.0487(15) Uani 1 1 d . . .
H10 H 0.2150 0.5311 0.6459 0.058 Uiso 1 1 calc R . .
C11 C 0.3714(7) 0.4394(5) 0.6276(4) 0.0539(17) Uani 1 1 d . . .
H11 H 0.3775 0.4128 0.6799 0.065 Uiso 1 1 calc R . .
C12 C 0.4588(6) 0.4109(5) 0.5723(4) 0.0514(16) Uani 1 1 d . . .
H12 H 0.5265 0.3659 0.5865 0.062 Uiso 1 1 calc R . .
C13 C 0.4485(5) 0.4479(4) 0.4950(4) 0.0404(13) Uani 1 1 d . . .
H13 H 0.5102 0.4299 0.4568 0.049 Uiso 1 1 calc R . .
N N 0.3500(4) 0.5097(3) 0.4750(3) 0.0317(9) Uani 1 1 d . . .
C14 C 0.3322(5) 0.5380(5) 0.3881(3) 0.0415(13) Uani 1 1 d . . .
H14A H 0.2996 0.6111 0.3839 0.050 Uiso 1 1 calc R . .
H14B H 0.4145 0.5353 0.3609 0.050 Uiso 1 1 calc R . .
C15 C 0.2418(5) 0.4628(5) 0.3482(3) 0.0340(12) Uani 1 1 d . . .
C16 C 0.2783(6) 0.3575(5) 0.3303(4) 0.0471(15) Uani 1 1 d . . .
H16 H 0.3619 0.3359 0.3413 0.056 Uiso 1 1 calc R . .
C17 C 0.1930(5) 0.2827(5) 0.2961(4) 0.0479(15) Uani 1 1 d . . .
H17 H 0.2161 0.2115 0.2857 0.057 Uiso 1 1 calc R . .
C18 C 0.1180(5) 0.4930(4) 0.3299(3) 0.0362(12) Uani 1 1 d . . .
H18 H 0.0916 0.5629 0.3416 0.043 Uiso 1 1 calc R . .
C19 C 0.0317(5) 0.4222(5) 0.2946(3) 0.0354(12) Uani 1 1 d . . .
H19 H -0.0515 0.4433 0.2821 0.043 Uiso 1 1 calc R . .
C20 C 0.0735(5) 0.3220(5) 0.2793(3) 0.0353(12) Uani 1 1 d . . .
F F -0.0114(3) 0.2490(3) 0.2458(2) 0.0467(8) Uani 1 1 d . . .

loop_
_atom_site_aniso_label
_atom_site_aniso_U_11
_atom_site_aniso_U_22
_atom_site_aniso_U_33
_atom_site_aniso_U_23
_atom_site_aniso_U_13
_atom_site_aniso_U_12
Ni 0.0261(3) 0.0250(3) 0.0255(3) 0.0019(2) 0.0003(2) -0.0006(2)
S1 0.0359(6) 0.0318(7) 0.0254(6) 0.0015(5) 0.0005(5) 0.0057(5)
S2 0.0312(6) 0.0293(6) 0.0300(7) 0.0043(5) 0.0005(5) 0.0042(5)
S3 0.0472(8) 0.0390(8) 0.0338(7) 0.0038(6) 0.0076(6) 0.0074(6)
S4 0.0374(6) 0.0297(6) 0.0248(6) 0.0008(5) 0.0047(5) -0.0029(5)
S5 0.0269(5) 0.0309(6) 0.0278(6) 0.0010(5) -0.0005(5) 0.0011(5)
S6 0.0323(11) 0.0317(11) 0.0332(12) 0.0046(9) 0.0031(8) 0.0037(8)
C7 0.030(6) 0.047(9) 0.040(12) 0.011(5) -0.002(5) -0.019(6)
S7 0.032(5) 0.024(4) 0.040(8) 0.000(3) 0.009(4) 0.017(4)
C70 0.047 0.047 0.048 0.009(9) -0.011(9) -0.003(9)
C1 0.033(2) 0.023(2) 0.036(3) 0.003(2) 0.007(2) -0.002(2)
C2 0.032(2) 0.024(2) 0.031(3) 0.003(2) 0.003(2) -0.001(2)
C3 0.036(3) 0.026(2) 0.038(3) 0.005(2) 0.008(2) 0.009(2)
C4 0.039(3) 0.045(3) 0.040(3) 0.009(3) 0.010(2) 0.015(3)
C5 0.027(2) 0.026(2) 0.032(3) 0.002(2) 0.002(2) -0.007(2)
C6 0.032(2) 0.029(2) 0.028(3) 0.002(2) -0.001(2) -0.013(2)
C8 0.033(2) 0.023(2) 0.045(3) 0.005(2) 0.014(2) -0.001(2)
C9 0.036(3) 0.035(3) 0.044(3) 0.002(3) 0.002(2) -0.008(2)
C10 0.072(4) 0.044(3) 0.030(3) -0.004(3) 0.004(3) -0.017(3)
C11 0.081(4) 0.049(4) 0.031(3) 0.002(3) -0.018(3) -0.019(4)
C12 0.063(4) 0.047(3) 0.044(4) 0.002(3) -0.025(3) 0.001(3)
C13 0.038(3) 0.033(3) 0.050(4) -0.002(3) -0.002(3) -0.002(2)
N 0.029(2) 0.035(2) 0.031(2) -0.0013(19) -0.0045(17) -0.0036(19)
C14 0.044(3) 0.048(3) 0.032(3) 0.008(3) 0.002(2) -0.007(3)
C15 0.032(2) 0.044(3) 0.026(3) 0.002(2) 0.003(2) 0.001(2)
C16 0.042(3) 0.055(4) 0.045(4) -0.002(3) -0.008(3) 0.020(3)
C17 0.047(3) 0.054(4) 0.043(4) -0.018(3) -0.001(3) 0.016(3)
C18 0.045(3) 0.037(3) 0.027(3) 0.003(2) -0.001(2) 0.003(3)
C19 0.031(2) 0.049(3) 0.027(3) 0.006(2) 0.004(2) -0.002(2)
C20 0.045(3) 0.041(3) 0.021(3) -0.001(2) 0.002(2) -0.011(3)
F 0.0542(19) 0.050(2) 0.0360(18) -0.0025(15) -0.0003(15) -0.0113(17)

loop_
_atom_type_symbol
_atom_type_description
_atom_type_scat_dispersion_real
_atom_type_scat_dispersion_imag
_atom_type_scat_source
C C 0.0033 0.0016 'International Tables Vol C Tables 4.2.6.8 and 6.1.1.4'
H H 0.0000 0.0000 'International Tables Vol C Tables 4.2.6.8 and 6.1.1.4'
F F 0.0171 0.0103 'International Tables Vol C Tables 4.2.6.8 and 6.1.1.4'
N N 0.0061 0.0033 'International Tables Vol C Tables 4.2.6.8 and 6.1.1.4'
Ni Ni 0.3393 1.1124 'International Tables Vol C Tables 4.2.6.8 and 6.1.1.4'
S S 0.1246 0.1234 'International Tables Vol C Tables 4.2.6.8 and 6.1.1.4'

loop_
_geom_angle_atom_site_label_1
_geom_angle_atom_site_label_2
_geom_angle_atom_site_label_3
_geom_angle
_geom_angle_site_symmetry_1
_geom_angle_site_symmetry_3
_geom_angle_publ_flag
S4 Ni S2 86.21(5) . . ?
S4 Ni S5 93.84(5) . . ?
S2 Ni S5 174.96(6) . . ?
S4 Ni S1 175.37(6) . . ?
S2 Ni S1 93.86(5) . . ?
S5 Ni S1 86.50(5) . . ?
C2 S1 Ni 101.39(19) . . ?
C1 S2 Ni 102.08(18) . . ?
C4 S3 C2 90.6(3) . . ?
C6 S4 Ni 102.13(19) . . ?
C5 S5 Ni 101.40(18) . . ?
C8 S6 C5 90.1(3) . . ?
C8 C7 C6 109.7(17) . . ?
C8 C7 H7 125.2 . . ?
C6 C7 H7 125.2 . . ?
C8 S7 C6 92.6(13) . . ?
C8 C70 C5 114(2) . . ?
C8 C70 H70 123.2 . . ?
C5 C70 H70 123.2 . . ?
C2 C1 C3 112.8(5) . . ?
C2 C1 S2 120.3(4) . . ?
C3 C1 S2 126.9(4) . . ?
C1 C2 S1 122.2(4) . . ?
C1 C2 S3 112.1(4) . . ?
S1 C2 S3 125.7(3) . . ?
C4 C3 C1 109.4(5) . . ?
C4 C3 H3 125.3 . . ?
C1 C3 H3 125.3 . . ?
C3 C4 S3 115.2(4) . . ?
C3 C4 H4 122.4 . . ?
S3 C4 H4 122.4 . . ?
C6 C5 C70 102.3(10) . . ?
C6 C5 S5 122.2(4) . . ?
C70 C5 S5 135.5(9) . . ?
C6 C5 S6 113.8(4) . . ?
C70 C5 S6 11.6(9) . . ?
S5 C5 S6 124.0(3) . . ?
C5 C6 C7 110.2(10) . . ?
C5 C6 S7 118.3(8) . . ?
C7 C6 S7 8.1(16) . . ?
C5 C6 S4 120.4(4) . . ?
C7 C6 S4 129.4(10) . . ?
S7 C6 S4 121.3(8) . . ?
C7 C8 C70 104(2) . . ?
C7 C8 S7 9.0(16) . . ?
C70 C8 S7 113.1(18) . . ?
C7 C8 S6 116.1(10) . . ?
C70 C8 S6 12.1(17) . . ?
S7 C8 S6 125.1(8) . . ?
C7 C8 H8 121.9 . . ?
C70 C8 H8 133.9 . . ?
S7 C8 H8 112.9 . . ?
S6 C8 H8 121.9 . . ?
N C9 C10 119.4(6) . . ?
N C9 H9 120.3 . . ?
C10 C9 H9 120.3 . . ?
C11 C10 C9 118.5(6) . . ?
C11 C10 H10 120.8 . . ?
C9 C10 H10 120.8 . . ?
C12 C11 C10 120.1(6) . . ?
C12 C11 H11 119.9 . . ?
C10 C11 H11 119.9 . . ?
C11 C12 C13 120.1(6) . . ?
C11 C12 H12 120.0 . . ?
C13 C12 H12 120.0 . . ?
N C13 C12 119.4(6) . . ?
N C13 H13 120.3 . . ?
C12 C13 H13 120.3 . . ?
C9 N C13 122.4(5) . . ?
C9 N C14 119.2(5) . . ?
C13 N C14 118.3(5) . . ?
C15 C14 N 111.2(4) . . ?
C15 C14 H14A 109.4 . . ?
N C14 H14A 109.4 . . ?
C15 C14 H14B 109.4 . . ?
N C14 H14B 109.4 . . ?
H14A C14 H14B 108.0 . . ?
C18 C15 C16 117.7(5) . . ?
C18 C15 C14 121.5(5) . . ?
C16 C15 C14 120.8(5) . . ?
C15 C16 C17 122.2(5) . . ?
C15 C16 H16 118.9 . . ?
C17 C16 H16 118.9 . . ?
C20 C17 C16 115.1(5) . . ?
C20 C17 H17 122.5 . . ?
C16 C17 H17 122.5 . . ?
C15 C18 C19 121.9(5) . . ?
C15 C18 H18 119.0 . . ?
C19 C18 H18 119.0 . . ?
C20 C19 C18 117.1(5) . . ?
C20 C19 H19 121.4 . . ?
C18 C19 H19 121.4 . . ?
C19 C20 C17 126.0(6) . . ?
C19 C20 F 118.3(5) . . ?
C17 C20 F 115.6(5) . . ?

loop_
_geom_bond_atom_site_label_1
_geom_bond_atom_site_label_2
_geom_bond_distance
_geom_bond_site_symmetry_2
_geom_bond_publ_flag
Ni S4 2.1583(14) . ?
Ni S2 2.1615(14) . ?
Ni S5 2.1617(14) . ?
Ni S1 2.1731(15) . ?
S1 C2 1.726(5) . ?
S2 C1 1.740(5) . ?
S3 C4 1.706(6) . ?
S3 C2 1.730(5) . ?
S4 C6 1.726(5) . ?
S5 C5 1.723(5) . ?
S6 C8 1.667(6) . ?
S6 C5 1.759(5) . ?
C7 C8 1.39(2) . ?
C7 C6 1.49(2) . ?
C7 H7 0.9300 . ?
S7 C8 1.57(2) . ?
S7 C6 1.681(19) . ?
C70 C8 1.399(19) . ?
C70 C5 1.50(4) . ?
C70 H70 0.9300 . ?
C1 C2 1.367(7) . ?
C1 C3 1.461(7) . ?
C3 C4 1.362(8) . ?
C3 H3 0.9300 . ?
C4 H4 0.9300 . ?
C5 C6 1.363(7) . ?
C8 H8 0.9300 . ?
C9 N 1.321(7) . ?
C9 C10 1.384(8) . ?
C9 H9 0.9300 . ?
C10 C11 1.369(9) . ?
C10 H10 0.9300 . ?
C11 C12 1.341(9) . ?
C11 H11 0.9300 . ?
C12 C13 1.366(8) . ?
C12 H12 0.9300 . ?
C13 N 1.324(7) . ?
C13 H13 0.9300 . ?
N C14 1.495(7) . ?
C14 C15 1.483(8) . ?
C14 H14A 0.9700 . ?
C14 H14B 0.9700 . ?
C15 C18 1.378(7) . ?
C15 C16 1.391(8) . ?
C16 C17 1.404(9) . ?
C16 H16 0.9300 . ?
C17 C20 1.367(7) . ?
C17 H17 0.9300 . ?
C18 C19 1.387(7) . ?
C18 H18 0.9300 . ?
C19 C20 1.340(8) . ?
C19 H19 0.9300 . ?
C20 F 1.383(6) . ?
